data_7117883
loop_
_publ_author_name
'Cajaraville, Ana'
'Su\'arez, Jaime'
'L\'opez, Susana'
'Varela, Jes\'us A'
'Sa\'a, Carlos'

_publ_section_title
;
 Rh(iii)-catalyzed [5+1] oxidative cycloaddition of arylguanidines with
 alkynes: a novel access to C4-disubstituted
 1,4-dihydroquinazolin-2-amines.
;
_journal_issue 82
_journal_name_full 'Chemical communications (Cambridge, England)'
_journal_page_first 15157
_journal_page_last 15160
_journal_paper_doi 10.1039/c5cc06388d
_journal_volume 51
_journal_year 2015
_chemical_formula_moiety 'C31 H41 Cl N3 Rh'
_chemical_formula_sum 'C31 H41 Cl N3 Rh'
_chemical_formula_weight 594.03
_chemical_name_systematic JSRhGual
_space_group_crystal_system monoclinic
_space_group_IT_number 14
_space_group_name_Hall '-P 2ybc'
_space_group_name_H-M_alt 'P 1 21/c 1'
_symmetry_space_group_name_Hall '-P 2ybc'
_symmetry_space_group_name_H-M 'P 1 21/c 1'
_atom_sites_solution_hydrogens geom
_atom_sites_solution_primary direct
_atom_sites_solution_secondary difmap
_audit_creation_date 2014-11-06T13:26:58-00:00
_audit_creation_method 'WinGX routine CIF_UPDATE'
_audit_update_record
;
2015-03-13 deposited with the CCDC.
2015-08-19 downloaded from the CCDC.
;
_cell_angle_alpha 90
_cell_angle_beta 99.361(3)
_cell_angle_gamma 90
_cell_formula_units_Z 4
_cell_length_a 15.6033(8)
_cell_length_b 11.0447(5)
_cell_length_c 16.5835(9)
_cell_measurement_reflns_used 2950
_cell_measurement_temperature 100(2)
_cell_measurement_theta_max 22.82
_cell_measurement_theta_min 2.27
_cell_measurement_wavelength 0.71073
_cell_volume 2819.8(2)
_computing_cell_refinement 'SAINT V8.34A integration software'
_computing_data_collection 'Bruker APEX2 software'
_computing_data_reduction 'SORTAV (Blessing, 1995)'
_computing_molecular_graphics 'ORTEP-3 for Windows (Farrugia, 2012)'
_computing_publication_material 'WinGX publication routines (Farrugia, 2012)'
_computing_structure_refinement 'SHELXL-2014/7 (Sheldrick, 2014)'
_computing_structure_solution 'SHELXT-2014 (Sheldrick, 2014)'
_diffrn_ambient_temperature 100(2)
_diffrn_detector 'APEX-II CCD'
_diffrn_measured_fraction_theta_full 1
_diffrn_measured_fraction_theta_max 0.997
_diffrn_measurement_device '\k-geometry diffractometer'
_diffrn_measurement_device_type 'Bruker APEX-II'
_diffrn_measurement_method '\f or \w oscillation scans'
_diffrn_orient_matrix_UB_11 0.02082
_diffrn_orient_matrix_UB_12 -0.00757
_diffrn_orient_matrix_UB_13 -0.05371
_diffrn_orient_matrix_UB_21 -0.06024
_diffrn_orient_matrix_UB_22 -0.020858
_diffrn_orient_matrix_UB_23 -0.026987
_diffrn_orient_matrix_UB_31 -0.012518
_diffrn_orient_matrix_UB_32 0.087781
_diffrn_orient_matrix_UB_33 -0.011044
_diffrn_radiation_monochromator graphite
_diffrn_radiation_probe x-ray
_diffrn_radiation_type MoK\a
_diffrn_radiation_wavelength 0.71073
_diffrn_reflns_av_R_equivalents 0.1368
_diffrn_reflns_av_unetI/netI 0.1113
_diffrn_reflns_laue_measured_fraction_full 1
_diffrn_reflns_laue_measured_fraction_max 0.997
_diffrn_reflns_limit_h_max 19
_diffrn_reflns_limit_h_min -19
_diffrn_reflns_limit_k_max 13
_diffrn_reflns_limit_k_min -13
_diffrn_reflns_limit_l_max 20
_diffrn_reflns_limit_l_min -20
_diffrn_reflns_number 39042
_diffrn_reflns_point_group_measured_fraction_full 1
_diffrn_reflns_point_group_measured_fraction_max 0.997
_diffrn_reflns_reduction_process
;
        Scaled and merged with Sortav
        R.H. Blessing, (1987) Cryst. Rev. 1, 3-58
        R.H. Blessing, (1989) J. Appl. Cryst. 22, 396-397
;
_diffrn_reflns_theta_full 25.242
_diffrn_reflns_theta_max 26.413
_diffrn_reflns_theta_min 1.323
_diffrn_source 'sealed x-ray tube'
_diffrn_standards_number 0
_exptl_absorpt_coefficient_mu 0.725
_exptl_absorpt_correction_T_max 0.901
_exptl_absorpt_correction_T_min 0.75
_exptl_absorpt_correction_type multi-scan
_exptl_absorpt_process_details
;
SADABS-2014/4 - Bruker AXS area detector scaling and absorption correction
;
_exptl_crystal_colour orange
_exptl_crystal_density_diffrn 1.399
_exptl_crystal_density_method 'not measured'
_exptl_crystal_description needle
_exptl_crystal_F_000 1240
_exptl_crystal_size_max 0.5
_exptl_crystal_size_mid 0.04
_exptl_crystal_size_min 0.03
_refine_diff_density_max 0.821
_refine_diff_density_min -1.175
_refine_diff_density_rms 0.119
_refine_ls_extinction_method none
_refine_ls_goodness_of_fit_ref 1.05
_refine_ls_hydrogen_treatment constr
_refine_ls_matrix_type full
_refine_ls_number_constraints 0
_refine_ls_number_parameters 356
_refine_ls_number_reflns 5770
_refine_ls_number_restraints 366
_refine_ls_restrained_S_all 1.031
_refine_ls_R_factor_all 0.1292
_refine_ls_R_factor_gt 0.0726
_refine_ls_shift/su_max 0
_refine_ls_shift/su_mean 0
_refine_ls_structure_factor_coef Fsqd
_refine_ls_weighting_details 'w=1/[\s^2^(Fo^2^)+(0.0100P)^2^+14.7353P] where P=(Fo^2^+2Fc^2^)/3'
_refine_ls_weighting_scheme calc
_refine_ls_wR_factor_gt 0.1123
_refine_ls_wR_factor_ref 0.1294
_reflns_Friedel_coverage 0
_reflns_number_gt 3637
_reflns_number_total 5770
_reflns_threshold_expression 'I > 2\s(I)'
_cod_data_source_file c5cc06388d2.cif
_cod_data_source_block shelx
_cod_database_code 7117883
_shelx_estimated_absorpt_t_min 0.713
_shelx_estimated_absorpt_t_max 0.979

loop_
_space_group_symop_operation_xyz
'x, y, z'
'-x, y+1/2, -z+1/2'
'-x, -y, -z'
'x, -y-1/2, z-1/2'

loop_
_atom_site_label
_atom_site_type_symbol
_atom_site_fract_x
_atom_site_fract_y
_atom_site_fract_z
_atom_site_U_iso_or_equiv
_atom_site_adp_type
_atom_site_occupancy
_atom_site_site_symmetry_order
_atom_site_calc_flag
_atom_site_refinement_flags_posn
_atom_site_refinement_flags_adp
_atom_site_refinement_flags_occupancy
_atom_site_disorder_assembly
_atom_site_disorder_group
Rh1 Rh 0.20727(3) 0.24183(4) 0.39045(3) 0.02075(14) Uani 1 1 d . U . . .
Cl1 Cl 0.30795(10) 0.12267(14) 0.48883(9) 0.0237(4) Uani 1 1 d . U . . .
C1 C 0.2801(4) 0.4983(6) 0.2797(4) 0.0340(15) Uani 1 1 d . U . . .
C2 C 0.2225(4) 0.5391(6) 0.3297(5) 0.0350(15) Uani 1 1 d . U . . .
C3 C 0.1537(5) 0.6128(6) 0.2920(5) 0.0472(19) Uani 1 1 d . U . . .
H3 H 0.1143 0.6454 0.3244 0.057 Uiso 1 1 calc R U . . .
C4 C 0.1418(5) 0.6391(7) 0.2098(6) 0.056(2) Uani 1 1 d . U . . .
H4 H 0.0952 0.6901 0.1864 0.068 Uiso 1 1 calc R U . . .
C5 C 0.1970(5) 0.5919(8) 0.1617(5) 0.057(2) Uani 1 1 d . U . . .
H5 H 0.187 0.6067 0.1045 0.068 Uiso 1 1 calc R U . . .
C6 C 0.2674(5) 0.5226(7) 0.1964(5) 0.0446(19) Uani 1 1 d . U . . .
H6 H 0.3068 0.4918 0.1634 0.053 Uiso 1 1 calc R U . . .
N7 N 0.3620(3) 0.4452(4) 0.3149(3) 0.0241(12) Uani 1 1 d . U . . .
C8 C 0.4309(4) 0.5322(5) 0.3424(4) 0.0252(15) Uani 1 1 d . U . . .
H8A H 0.476 0.4934 0.3821 0.038 Uiso 1 1 calc R U . . .
H8B H 0.4067 0.6013 0.3682 0.038 Uiso 1 1 calc R U . . .
H8C H 0.4563 0.5604 0.2955 0.038 Uiso 1 1 calc R U . . .
C9 C 0.3745(4) 0.3253(5) 0.3212(4) 0.0199(13) Uani 1 1 d . U . . .
N10 N 0.3108(3) 0.2489(5) 0.3248(3) 0.0260(11) Uani 1 1 d . U . . .
H10 H 0.3119 0.1863 0.2921 0.031 Uiso 1 1 calc R U . . .
N11 N 0.4597(3) 0.2842(4) 0.3262(3) 0.0206(11) Uani 1 1 d . U . . .
C12A C 0.5022(11) 0.2159(18) 0.3995(12) 0.024(5) Uani 0.49(3) 1 d . U P A 1
H12A H 0.5351 0.2721 0.4385 0.035 Uiso 0.49(3) 1 calc R U P A 1
H12B H 0.5418 0.1553 0.3828 0.035 Uiso 0.49(3) 1 calc R U P A 1
H12C H 0.4578 0.1753 0.4252 0.035 Uiso 0.49(3) 1 calc R U P A 1
C12B C 0.4760(13) 0.1657(18) 0.3611(16) 0.036(6) Uani 0.51(3) 1 d . U P A 2
H12D H 0.4448 0.1563 0.4074 0.054 Uiso 0.51(3) 1 calc R U P A 2
H12E H 0.5385 0.1556 0.38 0.054 Uiso 0.51(3) 1 calc R U P A 2
H12F H 0.4559 0.1042 0.3197 0.054 Uiso 0.51(3) 1 calc R U P A 2
C13 C 0.5122(4) 0.3215(5) 0.2678(4) 0.0232(13) Uani 1 1 d . U . . .
C14 C 0.4739(5) 0.3465(6) 0.1876(4) 0.0290(15) Uani 1 1 d . U . . .
H14 H 0.4129 0.3391 0.1714 0.035 Uiso 1 1 calc R U . . .
C15 C 0.5265(5) 0.3826(7) 0.1315(5) 0.046(2) Uani 1 1 d . U . . .
H15 H 0.5008 0.4011 0.077 0.055 Uiso 1 1 calc R U . . .
C16 C 0.6134(6) 0.3917(9) 0.1536(6) 0.064(3) Uani 1 1 d . U . . .
H16 H 0.6483 0.4189 0.1154 0.077 Uiso 1 1 calc R U . . .
C17 C 0.6512(5) 0.3613(8) 0.2315(5) 0.054(2) Uani 1 1 d . U . . .
H17 H 0.7126 0.3645 0.2458 0.065 Uiso 1 1 calc R U . . .
C18 C 0.6017(4) 0.3261(6) 0.2896(4) 0.0322(16) Uani 1 1 d . U . . .
H18 H 0.6287 0.3055 0.3434 0.039 Uiso 1 1 calc R U . . .
C21 C 0.2351(4) 0.5149(6) 0.4192(4) 0.0300(14) Uani 1 1 d . U . . .
C22 C 0.2383(4) 0.4021(5) 0.4519(4) 0.0239(14) Uani 1 1 d . U . . .
C23 C 0.2401(5) 0.6299(6) 0.4715(5) 0.0416(18) Uani 1 1 d . U . . .
H23A H 0.2808 0.6164 0.5231 0.05 Uiso 0.521(11) 1 calc R U P B 1
H23B H 0.2631 0.6972 0.4419 0.05 Uiso 0.521(11) 1 calc R U P B 1
H23C H 0.1878 0.6784 0.4506 0.05 Uiso 0.479(11) 1 calc R U P B 2
H23D H 0.2341 0.604 0.5274 0.05 Uiso 0.479(11) 1 calc R U P B 2
C24A C 0.1575(9) 0.6625(12) 0.4897(8) 0.038(4) Uani 0.521(11) 1 d . U P B 1
H24A H 0.1169 0.6747 0.4387 0.057 Uiso 0.521(11) 1 calc R U P B 1
H24B H 0.1626 0.7376 0.5216 0.057 Uiso 0.521(11) 1 calc R U P B 1
H24C H 0.1359 0.5977 0.5215 0.057 Uiso 0.521(11) 1 calc R U P B 1
C24B C 0.3151(9) 0.7140(11) 0.4799(9) 0.030(4) Uani 0.479(11) 1 d . U P B 2
H24D H 0.3684 0.67 0.5016 0.045 Uiso 0.479(11) 1 calc R U P B 2
H24E H 0.3062 0.7797 0.5175 0.045 Uiso 0.479(11) 1 calc R U P B 2
H24F H 0.3201 0.748 0.4263 0.045 Uiso 0.479(11) 1 calc R U P B 2
C25 C 0.2552(5) 0.3880(6) 0.5437(4) 0.0374(17) Uani 1 1 d . U . . .
H25A H 0.2221 0.4503 0.5685 0.045 Uiso 1 1 calc R U . . .
H25B H 0.2346 0.3075 0.5584 0.045 Uiso 1 1 calc R U . . .
C26 C 0.3506(5) 0.4006(7) 0.5777(5) 0.066(3) Uani 1 1 d . U . . .
H26A H 0.3835 0.338 0.554 0.099 Uiso 1 1 calc R U . . .
H26B H 0.3593 0.3911 0.6373 0.099 Uiso 1 1 calc R U . . .
H26C H 0.371 0.4807 0.564 0.099 Uiso 1 1 calc R U . . .
C31 C 0.1164(4) 0.0797(6) 0.3725(4) 0.0283(14) Uani 1 1 d . U . . .
C32 C 0.1164(4) 0.1346(7) 0.2966(4) 0.0361(16) Uani 1 1 d . U . . .
C33 C 0.0898(4) 0.2601(7) 0.3025(4) 0.0386(15) Uani 1 1 d . U . . .
C34 C 0.0700(4) 0.2790(6) 0.3836(5) 0.0346(15) Uani 1 1 d . U . . .
C35 C 0.0923(4) 0.1702(6) 0.4286(4) 0.0277(14) Uani 1 1 d . U . . .
C36 C 0.1409(4) -0.0479(6) 0.3964(4) 0.0332(17) Uani 1 1 d . U . . .
H36A H 0.1585 -0.0904 0.3499 0.05 Uiso 1 1 calc R U . . .
H36B H 0.091 -0.0894 0.4129 0.05 Uiso 1 1 calc R U . . .
H36C H 0.1893 -0.0475 0.4422 0.05 Uiso 1 1 calc R U . . .
C37 C 0.1394(5) 0.0814(7) 0.2208(4) 0.048(2) Uani 1 1 d . U . . .
H37A H 0.1566 -0.0033 0.2307 0.071 Uiso 1 1 calc R U . . .
H37B H 0.1877 0.1269 0.2045 0.071 Uiso 1 1 calc R U . . .
H37C H 0.089 0.0855 0.1771 0.071 Uiso 1 1 calc R U . . .
C38 C 0.0686(5) 0.3426(8) 0.2310(5) 0.057(2) Uani 1 1 d . U . . .
H38A H 0.0233 0.3057 0.1905 0.086 Uiso 1 1 calc R U . . .
H38B H 0.1208 0.356 0.2063 0.086 Uiso 1 1 calc R U . . .
H38C H 0.0478 0.4202 0.2489 0.086 Uiso 1 1 calc R U . . .
C39 C 0.0303(5) 0.3893(7) 0.4134(5) 0.051(2) Uani 1 1 d . U . . .
H39A H -0.033 0.3851 0.3983 0.077 Uiso 1 1 calc R U . . .
H39B H 0.052 0.4612 0.3885 0.077 Uiso 1 1 calc R U . . .
H39C H 0.0458 0.3943 0.473 0.077 Uiso 1 1 calc R U . . .
C40 C 0.0806(5) 0.1462(6) 0.5142(4) 0.0418(18) Uani 1 1 d . U . . .
H40A H 0.0764 0.2232 0.5426 0.063 Uiso 1 1 calc R U . . .
H40B H 0.1305 0.1001 0.5421 0.063 Uiso 1 1 calc R U . . .
H40C H 0.0273 0.0993 0.5143 0.063 Uiso 1 1 calc R U . . .

loop_
_atom_site_aniso_label
_atom_site_aniso_U_11
_atom_site_aniso_U_22
_atom_site_aniso_U_33
_atom_site_aniso_U_23
_atom_site_aniso_U_13
_atom_site_aniso_U_12
Rh1 0.0148(2) 0.0150(2) 0.0293(3) 0.0025(3) -0.00565(16) -0.0061(2)
Cl1 0.0223(8) 0.0215(8) 0.0263(9) 0.0055(7) 0.0006(7) 0.0005(6)
C1 0.021(3) 0.026(3) 0.052(4) 0.022(3) -0.005(2) 0.002(2)
C2 0.021(3) 0.022(3) 0.058(4) 0.019(3) -0.006(3) -0.001(3)
C3 0.026(4) 0.029(4) 0.081(5) 0.024(3) -0.006(3) 0.005(3)
C4 0.025(4) 0.053(5) 0.083(5) 0.038(4) -0.015(3) 0.002(3)
C5 0.039(4) 0.060(5) 0.064(5) 0.039(4) -0.015(3) 0.001(4)
C6 0.032(4) 0.047(5) 0.049(4) 0.027(3) -0.009(3) -0.002(3)
N7 0.015(2) 0.022(2) 0.033(3) 0.012(2) -0.003(2) -0.0017(18)
C8 0.017(3) 0.023(3) 0.034(4) 0.003(3) 0.000(3) -0.002(2)
C9 0.018(3) 0.017(3) 0.022(3) 0.009(2) -0.007(2) -0.002(2)
N10 0.022(2) 0.028(3) 0.025(3) -0.001(3) -0.0033(18) -0.014(2)
N11 0.015(2) 0.018(3) 0.027(3) 0.0062(19) -0.0020(19) -0.0002(18)
C12A 0.014(7) 0.023(9) 0.033(7) 0.005(6) 0.000(5) 0.002(6)
C12B 0.029(9) 0.028(7) 0.053(13) 0.022(8) 0.008(8) 0.008(6)
C13 0.024(3) 0.019(3) 0.026(3) -0.004(2) 0.004(2) -0.006(2)
C14 0.035(4) 0.023(4) 0.027(3) -0.001(3) 0.001(3) -0.008(3)
C15 0.051(4) 0.050(5) 0.039(4) 0.011(3) 0.014(3) -0.008(4)
C16 0.051(4) 0.084(7) 0.062(5) 0.027(5) 0.020(4) -0.015(4)
C17 0.033(4) 0.071(6) 0.061(5) 0.009(4) 0.016(3) -0.019(4)
C18 0.023(3) 0.035(4) 0.037(4) -0.001(3) 0.001(3) -0.009(3)
C21 0.012(3) 0.019(3) 0.055(4) 0.006(2) -0.006(3) 0.000(2)
C22 0.014(3) 0.018(3) 0.035(3) 0.001(2) -0.010(2) -0.003(2)
C23 0.035(4) 0.016(3) 0.071(5) 0.005(3) -0.002(3) 0.000(3)
C24A 0.039(6) 0.031(7) 0.044(9) 0.004(6) 0.003(6) 0.009(5)
C24B 0.033(7) 0.025(7) 0.033(8) -0.002(5) 0.006(6) -0.006(5)
C25 0.054(4) 0.015(3) 0.035(3) -0.006(3) -0.020(3) -0.002(3)
C26 0.068(5) 0.026(4) 0.084(6) 0.004(4) -0.049(5) -0.007(4)
C31 0.018(3) 0.019(3) 0.047(3) -0.007(2) 0.004(3) -0.011(2)
C32 0.018(3) 0.042(3) 0.045(3) -0.006(3) -0.004(3) -0.012(3)
C33 0.020(3) 0.039(3) 0.051(3) 0.004(3) -0.012(2) -0.008(3)
C34 0.015(3) 0.022(3) 0.062(4) -0.005(3) -0.008(3) -0.004(2)
C35 0.016(3) 0.020(3) 0.045(3) -0.009(2) 0.002(3) -0.007(2)
C36 0.030(4) 0.021(3) 0.052(5) -0.007(3) 0.020(3) -0.010(3)
C37 0.030(4) 0.065(5) 0.045(4) -0.012(4) -0.001(3) -0.016(4)
C38 0.037(5) 0.060(5) 0.063(5) 0.020(4) -0.029(4) -0.013(4)
C39 0.024(4) 0.035(4) 0.088(6) -0.007(4) -0.009(4) 0.006(3)
C40 0.035(4) 0.039(4) 0.055(4) -0.015(3) 0.020(3) -0.011(3)

loop_
_atom_type_symbol
_atom_type_description
_atom_type_scat_dispersion_real
_atom_type_scat_dispersion_imag
_atom_type_scat_source
C C 0.0033 0.0016 'International Tables Vol C Tables 4.2.6.8 and 6.1.1.4'
H H 0 0 'International Tables Vol C Tables 4.2.6.8 and 6.1.1.4'
Cl Cl 0.1484 0.1585 'International Tables Vol C Tables 4.2.6.8 and 6.1.1.4'
N N 0.0061 0.0033 'International Tables Vol C Tables 4.2.6.8 and 6.1.1.4'
Rh Rh -1.1178 0.9187 'International Tables Vol C Tables 4.2.6.8 and 6.1.1.4'

loop_
_geom_angle_atom_site_label_1
_geom_angle_atom_site_label_2
_geom_angle_atom_site_label_3
_geom_angle
C22 Rh1 N10 94.9(2)
C22 Rh1 C35 108.1(2)
N10 Rh1 C35 156.9(2)
C22 Rh1 C33 111.0(3)
N10 Rh1 C33 106.7(2)
C35 Rh1 C33 64.8(3)
C22 Rh1 C34 90.8(2)
N10 Rh1 C34 143.8(2)
C35 Rh1 C34 38.6(2)
C33 Rh1 C34 39.0(3)
C22 Rh1 C32 149.4(2)
N10 Rh1 C32 96.4(2)
C35 Rh1 C32 63.2(3)
C33 Rh1 C32 38.4(3)
C34 Rh1 C32 63.8(3)
C22 Rh1 C31 146.4(3)
N10 Rh1 C31 118.6(2)
C35 Rh1 C31 38.3(2)
C33 Rh1 C31 62.7(3)
C34 Rh1 C31 63.4(2)
C32 Rh1 C31 35.9(2)
C22 Rh1 Cl1 93.35(17)
N10 Rh1 Cl1 84.31(14)
C35 Rh1 Cl1 94.69(19)
C33 Rh1 Cl1 151.7(2)
C34 Rh1 Cl1 131.1(2)
C32 Rh1 Cl1 115.99(19)
C31 Rh1 Cl1 89.03(17)
C6 C1 C2 121.9(6)
C6 C1 N7 117.1(7)
C2 C1 N7 120.4(6)
C1 C2 C3 116.2(7)
C1 C2 C21 122.8(6)
C3 C2 C21 120.8(7)
C4 C3 C2 122.1(8)
C4 C3 H3 119
C2 C3 H3 119
C5 C4 C3 120.0(7)
C5 C4 H4 120
C3 C4 H4 120
C4 C5 C6 120.0(8)
C4 C5 H5 120
C6 C5 H5 120
C5 C6 C1 119.7(8)
C5 C6 H6 120.2
C1 C6 H6 120.2
C9 N7 C1 122.9(5)
C9 N7 C8 122.4(5)
C1 N7 C8 114.7(5)
N7 C8 H8A 109.5
N7 C8 H8B 109.5
H8A C8 H8B 109.5
N7 C8 H8C 109.5
H8A C8 H8C 109.5
H8B C8 H8C 109.5
N10 C9 N7 122.5(6)
N10 C9 N11 120.6(5)
N7 C9 N11 116.8(5)
C9 N10 Rh1 134.6(5)
C9 N10 H10 112.7
Rh1 N10 H10 112.7
C9 N11 C13 120.8(5)
C9 N11 C12B 115.2(8)
C13 N11 C12B 116.9(8)
C9 N11 C12A 120.5(7)
C13 N11 C12A 118.1(7)
N11 C12A H12A 109.5
N11 C12A H12B 109.5
H12A C12A H12B 109.5
N11 C12A H12C 109.5
H12A C12A H12C 109.5
H12B C12A H12C 109.5
N11 C12B H12D 109.5
N11 C12B H12E 109.5
H12D C12B H12E 109.5
N11 C12B H12F 109.5
H12D C12B H12F 109.5
H12E C12B H12F 109.5
C18 C13 C14 119.9(6)
C18 C13 N11 119.9(6)
C14 C13 N11 120.1(6)
C13 C14 C15 119.1(7)
C13 C14 H14 120.4
C15 C14 H14 120.4
C16 C15 C14 120.9(7)
C16 C15 H15 119.6
C14 C15 H15 119.6
C15 C16 C17 119.8(8)
C15 C16 H16 120.1
C17 C16 H16 120.1
C16 C17 C18 121.5(8)
C16 C17 H17 119.3
C18 C17 H17 119.3
C17 C18 C13 118.7(7)
C17 C18 H18 120.6
C13 C18 H18 120.6
C22 C21 C2 123.6(6)
C22 C21 C23 122.7(6)
C2 C21 C23 113.7(6)
C21 C22 C25 119.1(6)
C21 C22 Rh1 126.9(5)
C25 C22 Rh1 113.5(4)
C24A C23 C21 111.5(8)
C24B C23 C21 122.7(8)
C24A C23 H23A 109.3
C21 C23 H23A 109.3
C24A C23 H23B 109.3
C21 C23 H23B 109.3
H23A C23 H23B 108
C24B C23 H23C 106.7
C21 C23 H23C 106.7
C24B C23 H23D 106.7
C21 C23 H23D 106.7
H23C C23 H23D 106.6
C23 C24A H24A 109.5
C23 C24A H24B 109.5
H24A C24A H24B 109.5
C23 C24A H24C 109.5
H24A C24A H24C 109.5
H24B C24A H24C 109.5
C23 C24B H24D 109.5
C23 C24B H24E 109.5
H24D C24B H24E 109.5
C23 C24B H24F 109.5
H24D C24B H24F 109.5
H24E C24B H24F 109.5
C26 C25 C22 111.6(7)
C26 C25 H25A 109.3
C22 C25 H25A 109.3
C26 C25 H25B 109.3
C22 C25 H25B 109.3
H25A C25 H25B 108
C25 C26 H26A 109.5
C25 C26 H26B 109.5
H26A C26 H26B 109.5
C25 C26 H26C 109.5
H26A C26 H26C 109.5
H26B C26 H26C 109.5
C32 C31 C35 108.4(6)
C32 C31 C36 127.6(6)
C35 C31 C36 123.9(6)
C32 C31 Rh1 71.6(4)
C35 C31 Rh1 66.2(3)
C36 C31 Rh1 125.4(4)
C31 C32 C33 108.2(6)
C31 C32 C37 128.8(7)
C33 C32 C37 123.0(7)
C31 C32 Rh1 72.6(4)
C33 C32 Rh1 67.0(3)
C37 C32 Rh1 125.4(5)
C34 C33 C32 107.9(6)
C34 C33 C38 127.0(7)
C32 C33 C38 123.9(7)
C34 C33 Rh1 70.8(4)
C32 C33 Rh1 74.7(4)
C38 C33 Rh1 130.5(5)
C35 C34 C33 107.2(6)
C35 C34 C39 126.5(7)
C33 C34 C39 126.3(7)
C35 C34 Rh1 70.0(4)
C33 C34 Rh1 70.3(4)
C39 C34 Rh1 126.8(5)
C34 C35 C31 108.0(6)
C34 C35 C40 126.4(6)
C31 C35 C40 125.0(6)
C34 C35 Rh1 71.3(4)
C31 C35 Rh1 75.5(4)
C40 C35 Rh1 125.9(5)
C31 C36 H36A 109.5
C31 C36 H36B 109.5
H36A C36 H36B 109.5
C31 C36 H36C 109.5
H36A C36 H36C 109.5
H36B C36 H36C 109.5
C32 C37 H37A 109.5
C32 C37 H37B 109.5
H37A C37 H37B 109.5
C32 C37 H37C 109.5
H37A C37 H37C 109.5
H37B C37 H37C 109.5
C33 C38 H38A 109.5
C33 C38 H38B 109.5
H38A C38 H38B 109.5
C33 C38 H38C 109.5
H38A C38 H38C 109.5
H38B C38 H38C 109.5
C34 C39 H39A 109.5
C34 C39 H39B 109.5
H39A C39 H39B 109.5
C34 C39 H39C 109.5
H39A C39 H39C 109.5
H39B C39 H39C 109.5
C35 C40 H40A 109.5
C35 C40 H40B 109.5
H40A C40 H40B 109.5
C35 C40 H40C 109.5
H40A C40 H40C 109.5
H40B C40 H40C 109.5

loop_
_geom_bond_atom_site_label_1
_geom_bond_atom_site_label_2
_geom_bond_distance
Rh1 C22 2.060(6)
Rh1 N10 2.092(5)
Rh1 C35 2.148(6)
Rh1 C33 2.158(6)
Rh1 C34 2.165(6)
Rh1 C32 2.261(7)
Rh1 C31 2.274(6)
Rh1 Cl1 2.4551(16)
C1 C6 1.389(9)
C1 C2 1.394(10)
C1 N7 1.441(8)
C2 C3 1.409(9)
C2 C21 1.490(10)
C3 C4 1.377(11)
C3 H3 0.95
C4 C5 1.369(12)
C4 H4 0.95
C5 C6 1.385(10)
C5 H5 0.95
C6 H6 0.95
N7 C9 1.340(7)
N7 C8 1.459(7)
C8 H8A 0.98
C8 H8B 0.98
C8 H8C 0.98
C9 N10 1.313(7)
C9 N11 1.394(7)
N10 H10 0.88
N11 C13 1.426(8)
N11 C12B 1.437(14)
N11 C12A 1.491(14)
C12A H12A 0.98
C12A H12B 0.98
C12A H12C 0.98
C12B H12D 0.98
C12B H12E 0.98
C12B H12F 0.98
C13 C18 1.386(8)
C13 C14 1.394(9)
C14 C15 1.395(9)
C14 H14 0.95
C15 C16 1.350(11)
C15 H15 0.95
C16 C17 1.370(11)
C16 H16 0.95
C17 C18 1.385(10)
C17 H17 0.95
C18 H18 0.95
C21 C22 1.356(8)
C21 C23 1.533(9)
C22 C25 1.511(9)
C23 C24A 1.418(14)
C23 C24B 1.482(14)
C23 H23A 0.99
C23 H23B 0.99
C23 H23C 0.99
C23 H23D 0.99
C24A H24A 0.98
C24A H24B 0.98
C24A H24C 0.98
C24B H24D 0.98
C24B H24E 0.98
C24B H24F 0.98
C25 C26 1.510(10)
C25 H25A 0.99
C25 H25B 0.99
C26 H26A 0.98
C26 H26B 0.98
C26 H26C 0.98
C31 C32 1.396(9)
C31 C35 1.456(9)
C31 C36 1.497(9)
C32 C33 1.455(10)
C32 C37 1.484(10)
C33 C34 1.442(10)
C33 C38 1.490(10)
C34 C35 1.427(9)
C34 C39 1.487(9)
C35 C40 1.484(9)
C36 H36A 0.98
C36 H36B 0.98
C36 H36C 0.98
C37 H37A 0.98
C37 H37B 0.98
C37 H37C 0.98
C38 H38A 0.98
C38 H38B 0.98
C38 H38C 0.98
C39 H39A 0.98
C39 H39B 0.98
C39 H39C 0.98
C40 H40A 0.98
C40 H40B 0.98
C40 H40C 0.98

loop_
_geom_torsion_atom_site_label_1
_geom_torsion_atom_site_label_2
_geom_torsion_atom_site_label_3
_geom_torsion_atom_site_label_4
_geom_torsion
C6 C1 C2 C3 -3.9(10)
N7 C1 C2 C3 166.6(6)
C6 C1 C2 C21 -179.6(6)
N7 C1 C2 C21 -9.1(10)
C1 C2 C3 C4 2.6(11)
C21 C2 C3 C4 178.4(7)
C2 C3 C4 C5 0.9(12)
C3 C4 C5 C6 -3.2(13)
C4 C5 C6 C1 1.9(12)
C2 C1 C6 C5 1.8(11)
N7 C1 C6 C5 -169.0(7)
C6 C1 N7 C9 -91.3(8)
C2 C1 N7 C9 97.8(8)
C6 C1 N7 C8 88.1(8)
C2 C1 N7 C8 -82.9(7)
C1 N7 C9 N10 -25.5(10)
C8 N7 C9 N10 155.2(6)
C1 N7 C9 N11 156.2(6)
C8 N7 C9 N11 -23.1(9)
N7 C9 N10 Rh1 -46.3(9)
N11 C9 N10 Rh1 131.9(6)
N10 C9 N11 C13 130.3(6)
N7 C9 N11 C13 -51.5(8)
N10 C9 N11 C12B -19.4(15)
N7 C9 N11 C12B 158.9(14)
N10 C9 N11 C12A -59.1(13)
N7 C9 N11 C12A 119.2(13)
C9 N11 C13 C18 152.3(6)
C12B N11 C13 C18 -58.6(15)
C12A N11 C13 C18 -18.5(13)
C9 N11 C13 C14 -31.5(8)
C12B N11 C13 C14 117.6(15)
C12A N11 C13 C14 157.7(12)
C18 C13 C14 C15 -3.6(10)
N11 C13 C14 C15 -179.9(6)
C13 C14 C15 C16 1.0(11)
C14 C15 C16 C17 2.1(14)
C15 C16 C17 C18 -2.7(14)
C16 C17 C18 C13 0.2(12)
C14 C13 C18 C17 3.0(10)
N11 C13 C18 C17 179.3(6)
C1 C2 C21 C22 -60.5(9)
C3 C2 C21 C22 124.1(7)
C1 C2 C21 C23 122.0(7)
C3 C2 C21 C23 -53.5(8)
C2 C21 C22 C25 177.4(6)
C23 C21 C22 C25 -5.3(9)
C2 C21 C22 Rh1 -11.0(10)
C23 C21 C22 Rh1 166.3(5)
C22 C21 C23 C24A -84.6(10)
C2 C21 C23 C24A 92.9(9)
C22 C21 C23 C24B 112.3(10)
C2 C21 C23 C24B -70.2(10)
C21 C22 C25 C26 -79.9(8)
Rh1 C22 C25 C26 107.4(5)
C35 C31 C32 C33 -1.7(7)
C36 C31 C32 C33 -178.7(6)
Rh1 C31 C32 C33 -57.7(4)
C35 C31 C32 C37 177.8(6)
C36 C31 C32 C37 0.9(11)
Rh1 C31 C32 C37 121.8(7)
C35 C31 C32 Rh1 56.0(4)
C36 C31 C32 Rh1 -120.9(7)
C31 C32 C33 C34 -2.3(7)
C37 C32 C33 C34 178.2(6)
Rh1 C32 C33 C34 -63.4(4)
C31 C32 C33 C38 -170.0(6)
C37 C32 C33 C38 10.4(10)
Rh1 C32 C33 C38 128.8(7)
C31 C32 C33 Rh1 61.2(5)
C37 C32 C33 Rh1 -118.4(6)
C32 C33 C34 C35 5.4(7)
C38 C33 C34 C35 172.7(6)
Rh1 C33 C34 C35 -60.6(4)
C32 C33 C34 C39 -172.2(6)
C38 C33 C34 C39 -5.0(11)
Rh1 C33 C34 C39 121.8(6)
C32 C33 C34 Rh1 66.0(4)
C38 C33 C34 Rh1 -126.7(7)
C33 C34 C35 C31 -6.4(7)
C39 C34 C35 C31 171.2(6)
Rh1 C34 C35 C31 -67.2(4)
C33 C34 C35 C40 -178.0(6)
C39 C34 C35 C40 -0.3(10)
Rh1 C34 C35 C40 121.3(6)
C33 C34 C35 Rh1 60.8(4)
C39 C34 C35 Rh1 -121.6(6)
C32 C31 C35 C34 5.1(7)
C36 C31 C35 C34 -177.8(6)
Rh1 C31 C35 C34 64.4(4)
C32 C31 C35 C40 176.8(6)
C36 C31 C35 C40 -6.1(10)
Rh1 C31 C35 C40 -123.9(6)
C32 C31 C35 Rh1 -59.3(5)
C36 C31 C35 Rh1 117.8(6)
